data_7151502
loop_
_publ_author_name
'Thanyasirikul, Yupa'
'Pakawatchai, Chaveng'
'Cole, Marcus L.'
'Junk, Peter C.'
'Skelton, Brian W.'
'White, Allan H.'

_publ_section_title
;
 Reappraising the formation of Jaff&#xFFFD;'s base: studies of the
 treatment of imidazolidine-2-thione with mild oxidising agents
;
_journal_issue 18
_journal_name_full 'Organic &amp;  Biomolecular Chemistry'
_journal_page_first 3217
_journal_paper_doi 10.1039/b306647a
_journal_volume 1
_journal_year 2003
_chemical_formula_sum 'C6 H9 I3 N2 S'
_chemical_formula_weight 521.93
_space_group_IT_number 61
_symmetry_cell_setting orthorhombic
_symmetry_space_group_name_Hall '-P 2ac 2ab'
_symmetry_space_group_name_H-M 'P b c a'
_audit_creation_date 03-03-18
_audit_creation_method Xtal3.6
_cell_angle_alpha 90.00000
_cell_angle_beta 90.00000
_cell_angle_gamma 90.00000
_cell_formula_units_Z 8
_cell_length_a 13.4200(10)
_cell_length_b 12.9500(10)
_cell_length_c 14.4390(10)
_cell_measurement_reflns_used 4957
_cell_measurement_temperature 150
_cell_measurement_theta_max 32.41
_cell_measurement_theta_min 2.60
_cell_volume 2509.3(3)
_computing_cell_refinement 'Siemens SAINT (Siemens, 1995)'
_computing_data_collection 'Siemens SMART (Siemens, 1995)'
_computing_data_reduction 'xtal ADDREF SORTRF'
_computing_molecular_graphics xtal
_computing_publication_material 'xtal BONDLA CIFIO'
_computing_structure_refinement 'xtal CRYLSQ'
_computing_structure_solution xtal
_diffrn_ambient_temperature 150
_diffrn_measurement_device_type
;
Bruker SMART CCD diffractometer
;
_diffrn_measurement_method '\w scans'
_diffrn_radiation_detector 'CCD area detector'
_diffrn_radiation_monochromator graphite
_diffrn_radiation_source 'sealed tube'
_diffrn_radiation_type 'Mo K\a'
_diffrn_radiation_wavelength .71073
_diffrn_reflns_av_R_equivalents .053
_diffrn_reflns_av_sigmaI/netI .059
_diffrn_reflns_limit_h_max 20
_diffrn_reflns_limit_h_min 0
_diffrn_reflns_limit_k_max 19
_diffrn_reflns_limit_k_min 0
_diffrn_reflns_limit_l_max 21
_diffrn_reflns_limit_l_min 0
_diffrn_reflns_number 40435
_diffrn_reflns_theta_max 32.21
_diffrn_reflns_theta_min 2.6
_diffrn_standards_decay_% 0
_exptl_absorpt_coefficient_mu 7.599
_exptl_absorpt_correction_T_max 1
_exptl_absorpt_correction_T_min .70
_exptl_absorpt_correction_type multi-scan
_exptl_absorpt_process_details
;
SADABS; Sheldrick, 1996
;
_exptl_crystal_colour dark_red
_exptl_crystal_density_diffrn 2.763
_exptl_crystal_description prism
_exptl_crystal_F_000 1872
_exptl_crystal_size_max .27
_exptl_crystal_size_mid .21
_exptl_crystal_size_min .19
_refine_diff_density_max 2.625
_refine_diff_density_min -.892
_refine_ls_goodness_of_fit_all 1.066
_refine_ls_goodness_of_fit_ref 1.116
_refine_ls_hydrogen_treatment noref
_refine_ls_matrix_type full
_refine_ls_number_constraints 0
_refine_ls_number_parameters 109
_refine_ls_number_reflns 3303
_refine_ls_number_restraints 0
_refine_ls_R_factor_all .059
_refine_ls_R_factor_gt .037
_refine_ls_shift/su_max .003
_refine_ls_shift/su_mean .0002
_refine_ls_structure_factor_coef F
_refine_ls_weighting_scheme calc
_refine_ls_wR_factor_all .049
_refine_ls_wR_factor_ref .044
_reflns_d_resolution_high .667
_reflns_d_resolution_low 7.817
_reflns_Friedel_coverage 0
_reflns_limit_h_max 20
_reflns_limit_h_min 0
_reflns_limit_k_max 19
_reflns_limit_k_min 0
_reflns_limit_l_max 21
_reflns_limit_l_min 0
_reflns_number_gt 3303
_reflns_number_total 4433
_reflns_threshold_expression 'F    > 4.00 sig(F   )'
_cod_data_source_file b306647a.txt
_cod_data_source_block cppji2
_cod_original_sg_symbol_Hall -p_2ac_2ab
_cod_original_sg_symbol_H-M P_b_c_a
_cod_original_formula_sum 'C6 H9 I3 N2 S1'
_cod_database_code 7151502

loop_
_symmetry_equiv_pos_as_xyz
+x,+y,+z
1/2-x,-y,1/2+z
1/2+x,1/2-y,-z
-x,1/2+y,1/2-z
-x,-y,-z
1/2+x,+y,1/2-z
1/2-x,1/2+y,+z
+x,1/2-y,1/2+z

loop_
_atom_site_label
_atom_site_fract_x
_atom_site_fract_y
_atom_site_fract_z
_atom_site_U_iso_or_equiv
_atom_site_adp_type
_atom_site_calc_flag
_atom_site_calc_attached_atom
_atom_site_occupancy
_atom_site_disorder_assembly
_atom_site_disorder_group
I1 .52931(3) .68750(3) .60979(2) .02932(16) Uani ? ? 1.00000 ? ?
I2 .38307(2) .52681(2) .60202(2) .02192(14) Uani ? ? 1.00000 ? ?
I3 .24215(2) .35045(3) .59785(2) .02693(16) Uani ? ? 1.00000 ? ?
S1 .59038(9) .58742(10) .88263(10) .0295(6) Uani ? ? 1.00000 ? ?
C2 .4989(4) .4921(4) .8798(4) .031(3) Uani ? ? 1.00000 ? ?
C3 .4073(4) .5296(4) .8667(3) .025(2) Uani ? ? 1.00000 ? ?
C31 .3111(4) .4739(5) .8621(4) .035(3) Uani ? ? 1.00000 ? ?
N4 .4098(3) .6362(3) .8592(3) .0213(17) Uani ? ? 1.00000 ? ?
C5 .3366(4) .7156(4) .8361(4) .031(2) Uani ? ? 1.00000 ? ?
C6 .3960(4) .8154(4) .8490(4) .033(3) Uani ? ? 1.00000 ? ?
N7 .4999(3) .7785(3) .8527(3) .030(2) Uani ? ? 1.00000 ? ?
C8 .4994(3) .6778(4) .8661(3) .023(2) Uani ? ? 1.00000 ? ?
H2 .50441 .43221 .88934 .08400 Uiso ? ? 1.00000 ? ?
H31a .26921 .49976 .90944 .09800 Uiso ? ? 1.00000 ? ?
H31b .32526 .40671 .88285 .03000 Uiso ? ? 1.00000 ? ?
H31c .27684 .47686 .79789 .07800 Uiso ? ? 1.00000 ? ?
H5a .28186 .71390 .87610 .02300 Uiso ? ? 1.00000 ? ?
H5b .31671 .70550 .77538 .01100 Uiso ? ? 1.00000 ? ?
H6a .37886 .85906 .89969 .06900 Uiso ? ? 1.00000 ? ?
H6b .38566 .86420 .78817 .07700 Uiso ? ? 1.00000 ? ?
H7 .53933 .81403 .86475 .01900 Uiso ? ? 1.00000 ? ?

loop_
_atom_site_aniso_label
_atom_site_aniso_U_11
_atom_site_aniso_U_22
_atom_site_aniso_U_33
_atom_site_aniso_U_12
_atom_site_aniso_U_13
_atom_site_aniso_U_23
I1 .03279(17) .02515(15) .03001(17) -.00425(12) .00334(13) -.00375(12)
I2 .02468(14) .02004(13) .02104(14) .00247(10) .00295(10) .00094(10)
I3 .02413(15) .02654(16) .03013(17) -.00257(11) .00345(11) .00230(12)
S1 .0232(5) .0275(6) .0378(7) .0023(5) -.0025(5) .0033(5)
C2 .034(3) .025(2) .035(3) .001(2) -.003(2) .005(2)
C3 .030(2) .023(2) .021(2) -.0048(18) .0023(18) -.0014(17)
C31 .036(3) .038(3) .032(3) -.012(2) .004(2) .001(2)
N4 .0224(17) .0229(18) .0184(17) -.0004(15) -.0010(14) -.0002(14)
C5 .028(2) .036(3) .029(2) .006(2) -.001(2) -.001(2)
C6 .033(3) .031(2) .036(3) .008(2) -.007(2) -.007(2)
N7 .033(2) .0233(19) .033(2) -.0027(17) -.0059(18) -.0034(17)
C8 .025(2) .025(2) .019(2) .0010(17) -.0025(16) -.0031(17)

loop_
_atom_type_symbol
_atom_type_description
_atom_type_oxidation_number
_atom_type_number_in_cell
_atom_type_scat_dispersion_real
_atom_type_scat_dispersion_imag
_atom_type_scat_source
C ? 0 48 .002 .002 'Int Tables Vol IV Tables 2.2B and 2.3.1'
H ? 0 72 0 0 'Int Tables Vol IV Tables 2.2B and 2.3.1'
I ? 0 24 -.726 1.812 'Int Tables Vol IV Tables 2.2B and 2.3.1'
N ? 0 16 .004 .003 'Int Tables Vol IV Tables 2.2B and 2.3.1'
S ? 0 8 .11 .124 'Int Tables Vol IV Tables 2.2B and 2.3.1'

loop_
_diffrn_attenuator_code
_diffrn_attenuator_scale
? ?

loop_
_geom_angle_atom_site_label_1
_geom_angle_atom_site_label_2
_geom_angle_atom_site_label_3
_geom_angle_site_symmetry_1
_geom_angle_site_symmetry_2
_geom_angle_site_symmetry_3
_geom_angle
_geom_angle_publ_flag
I1 I2 I3 . . . 176.15(2) ?
C2 S1 C8 . . . 88.7(2) ?
S1 C2 C3 . . . 113.3(4) ?
S1 C2 H2 . . . 128.7 ?
C3 C2 H2 . . . 117.8 ?
C2 C3 C31 . . . 129.2(5) ?
C2 C3 N4 . . . 110.6(4) ?
C31 C3 N4 . . . 120.2(4) ?
C3 C31 H31a . . . 108.3 ?
C3 C31 H31b . . . 105.1 ?
C3 C31 H31c . . . 114.2 ?
H31a C31 H31b . . . 102.6 ?
H31a C31 H31c . . . 111.7 ?
H31b C31 H31c . . . 114.1 ?
C3 N4 C5 . . . 134.7(4) ?
C3 N4 C8 . . . 115.0(4) ?
C5 N4 C8 . . . 110.0(4) ?
N4 C5 C6 . . . 102.5(4) ?
N4 C5 H5a . . . 111.7 ?
N4 C5 H5b . . . 108.1 ?
C6 C5 H5a . . . 110.8 ?
C6 C5 H5b . . . 112.7 ?
H5a C5 H5b . . . 110.8 ?
C5 C6 N7 . . . 103.0(4) ?
C5 C6 H6a . . . 118.0 ?
C5 C6 H6b . . . 109.0 ?
N7 C6 H6a . . . 113.1 ?
N7 C6 H6b . . . 109.6 ?
H6a C6 H6b . . . 104.1 ?
C6 N7 C8 . . . 108.6(4) ?
C6 N7 H7 . . . 119.7 ?
C8 N7 H7 . . . 126.7 ?
S1 C8 N4 . . . 112.4(3) ?
S1 C8 N7 . . . 134.0(4) ?
N4 C8 N7 . . . 113.4(4) ?

loop_
_geom_bond_atom_site_label_1
_geom_bond_atom_site_label_2
_geom_bond_site_symmetry_1
_geom_bond_site_symmetry_2
_geom_bond_distance
_geom_bond_publ_flag
I1 I2 . . 2.8627(5) ?
I2 I3 . . 2.9657(5) ?
S1 C2 . . 1.741(5) ?
S1 C8 . . 1.708(5) ?
C2 C3 . . 1.335(7) ?
C2 H2 . . .792 ?
C3 C31 . . 1.480(8) ?
C3 N4 . . 1.385(6) ?
C31 H31a . . .946 ?
C31 H31b . . .940 ?
C31 H31c . . 1.036 ?
N4 C5 . . 1.461(7) ?
N4 C8 . . 1.321(6) ?
C5 C6 . . 1.529(8) ?
C5 H5a . . .935 ?
C5 H5b . . .926 ?
C6 N7 . . 1.475(7) ?
C6 H6a . . .953 ?
C6 H6b . . 1.091 ?
N7 C8 . . 1.319(6) ?
N7 H7 . . .722 ?

loop_
_geom_hbond_atom_site_label_D
_geom_hbond_atom_site_label_H
_geom_hbond_atom_site_label_A
_geom_hbond_site_symmetry_D
_geom_hbond_site_symmetry_H
_geom_hbond_site_symmetry_A
_geom_hbond_distance_DH
_geom_hbond_distance_HA
_geom_hbond_distance_DA
_geom_hbond_angle_DHA
_geom_hbond_publ_flag
? ? ? ? ? ? ? ? ? ? ?

loop_
_geom_torsion_atom_site_label_1
_geom_torsion_atom_site_label_2
_geom_torsion_atom_site_label_3
_geom_torsion_atom_site_label_4
_geom_torsion_site_symmetry_1
_geom_torsion_site_symmetry_2
_geom_torsion_site_symmetry_3
_geom_torsion_site_symmetry_4
_geom_torsion
_geom_torsion_publ_flag
? ? ? ? ? ? ? ? ? ?
